data_4510936
loop_
_publ_author_name
'Dikundwar, Amol G.'
'Sathishkumar, Ranganathan'
'Guru Row, Tayur N.'
'Desiraju, Gautam R.'

_publ_section_title
;
 Structural Variability in the Monofluoroethynylbenzenes Mediated through
 Interactions Involving &#x201C;Organic&#x201D; Fluorine
;
_journal_issue 9
_journal_name_full 'Crystal Growth &amp; Design'
_journal_page_first 3954
_journal_paper_doi 10.1021/cg2005453
_journal_volume 11
_journal_year 2011
_chemical_compound_source 'see text'
_chemical_formula_moiety 'C8 H5 F'
_chemical_formula_sum 'C8 H5 F'
_chemical_formula_weight 120.12
_chemical_name_systematic ?
_space_group_IT_number 14
_symmetry_cell_setting monoclinic
_symmetry_Int_Tables_number 14
_symmetry_space_group_name_Hall '-P 2yn'
_symmetry_space_group_name_H-M 'P 1 21/n 1'
_atom_sites_solution_hydrogens geom
_atom_sites_solution_primary direct
_atom_sites_solution_secondary difmap
_cell_angle_alpha 90
_cell_angle_beta 90.304(4)
_cell_angle_gamma 90
_cell_formula_units_Z 12
_cell_length_a 6.0163(11)
_cell_length_b 13.997(3)
_cell_length_c 22.244(4)
_cell_measurement_reflns_used 17319
_cell_measurement_temperature 90(1)
_cell_measurement_theta_max 25.00
_cell_measurement_theta_min 1.72
_cell_volume 1873.1(6)
_computing_cell_refinement Apex2
_computing_data_collection 'Bruker kappa Apex2'
_computing_data_reduction SAINT32
_computing_molecular_graphics 'Ortep-3 (Farrugia, 1997) and CAMERON (Watkin et al., 1993)'
_computing_publication_material 'WinGX (Farrugia, 1999)'
_computing_structure_refinement 'SHELXL97 (Sheldrick, 2008)'
_computing_structure_solution 'SHELXS97  (Sheldrick, 2008)'
_diffrn_ambient_temperature 90(1)
_diffrn_measured_fraction_theta_full 0.999
_diffrn_measured_fraction_theta_max 0.999
_diffrn_measurement_device_type 'Brucker kappa apex2 CCD area detector'
_diffrn_measurement_method '\f and \w scans'
_diffrn_radiation_monochromator graphite
_diffrn_radiation_probe x-ray
_diffrn_radiation_source 'fine-focus sealed tube'
_diffrn_radiation_type MoK\a
_diffrn_radiation_wavelength 0.71073
_diffrn_reflns_av_R_equivalents 0.0815
_diffrn_reflns_av_sigmaI/netI 0.0665
_diffrn_reflns_limit_h_max 7
_diffrn_reflns_limit_h_min -7
_diffrn_reflns_limit_k_max 16
_diffrn_reflns_limit_k_min -16
_diffrn_reflns_limit_l_max 26
_diffrn_reflns_limit_l_min -26
_diffrn_reflns_number 17319
_diffrn_reflns_reduction_process
;
;
_diffrn_reflns_theta_full 25.00
_diffrn_reflns_theta_max 25.00
_diffrn_reflns_theta_min 1.72
_exptl_absorpt_coefficient_mu 0.094
_exptl_absorpt_correction_T_max 0.9724
_exptl_absorpt_correction_T_min 0.9634
_exptl_absorpt_correction_type multi-scan
_exptl_absorpt_process_details 'Apex2 (Bruker)'
_exptl_crystal_colour colourless
_exptl_crystal_density_diffrn 1.278
_exptl_crystal_density_method 'Not Measured'
_exptl_crystal_description cylindrical
_exptl_crystal_F_000 744
_exptl_crystal_size_max 0.40
_exptl_crystal_size_mid 0.30
_exptl_crystal_size_min 0.30
_refine_diff_density_max 0.288
_refine_diff_density_min -0.222
_refine_diff_density_rms 0.059
_refine_ls_extinction_method none
_refine_ls_goodness_of_fit_ref 1.009
_refine_ls_hydrogen_treatment constr
_refine_ls_matrix_type full
_refine_ls_number_parameters 244
_refine_ls_number_reflns 3285
_refine_ls_number_restraints 0
_refine_ls_restrained_S_all 1.009
_refine_ls_R_factor_all 0.1144
_refine_ls_R_factor_gt 0.0595
_refine_ls_shift/su_max 0.000
_refine_ls_shift/su_mean 0.000
_refine_ls_structure_factor_coef Fsqd
_refine_ls_weighting_details 'calc w=1/[\s^2^(Fo^2^)+(0.0772P)^2^+0.0000P] where P=(Fo^2^+2Fc^2^)/3'
_refine_ls_weighting_scheme calc
_refine_ls_wR_factor_gt 0.1330
_refine_ls_wR_factor_ref 0.1502
_reflns_number_gt 1979
_reflns_number_total 3285
_reflns_threshold_expression >2sigma(I)
_cod_data_source_file 3fpa_formI.cif
_cod_data_source_block apa3f
_cod_depositor_comments
;
The following automatic conversions were performed:

'_symmetry_cell_setting' value 'Monoclinic' changed to 'monoclinic'
according to
/usr/data/users/saulius/automatic-downloads/retrospective/ACS/lib/dictionaries/cif_core.dic
dictionary named 'cif_core.dic' version 2.4.2 from 2011-04-26.

Automatic conversion script
Id: cif_fix_values 2281 2013-09-26 08:29:07Z andrius 
;
_cod_original_sg_symbol_H-M 'P 21/n'
_cod_database_code 4510936

loop_
_symmetry_equiv_pos_site_id
_symmetry_equiv_pos_as_xyz
1 x,y,z
2 1/2-x,1/2+y,1/2-z
3 -x,-y,-z
4 1/2+x,1/2-y,1/2+z

loop_
_atom_site_label
_atom_site_type_symbol
_atom_site_fract_x
_atom_site_fract_y
_atom_site_fract_z
_atom_site_U_iso_or_equiv
_atom_site_adp_type
_atom_site_occupancy
_atom_site_symmetry_multiplicity
_atom_site_calc_flag
_atom_site_refinement_flags
F1 F 0.8214(3) 0.67533(12) 0.14181(7) 0.0378(5) Uani 1 1 d .
F2 F 0.0191(3) 0.29276(12) 0.25147(8) 0.0384(5) Uani 1 1 d .
F3 F 0.2011(3) 0.81533(12) 0.48612(8) 0.0368(5) Uani 1 1 d .
C2 C 0.7197(5) 0.57159(19) 0.21912(13) 0.0228(7) Uani 1 1 d .
H2 H 0.5847 0.5596 0.2000 0.027 Uiso 1 1 calc R
C7 C 0.6177(5) 0.4606(2) 0.29964(12) 0.0223(7) Uani 1 1 d .
C10 C 0.1313(5) 0.39727(19) 0.17450(13) 0.0223(7) Uani 1 1 d .
H10 H 0.2645 0.4085 0.1947 0.027 Uiso 1 1 calc R
C11 C -0.0235(5) 0.3351(2) 0.19742(13) 0.0253(7) Uani 1 1 d .
C15 C 0.2408(5) 0.5104(2) 0.09551(13) 0.0259(7) Uani 1 1 d .
C9 C 0.0844(5) 0.44299(19) 0.12031(12) 0.0218(7) Uani 1 1 d .
C3 C 0.8710(5) 0.63277(19) 0.19446(12) 0.0226(7) Uani 1 1 d .
C1 C 0.7725(5) 0.52778(19) 0.27343(12) 0.0206(6) Uani 1 1 d .
C19 C 0.3504(5) 0.7424(2) 0.48059(13) 0.0254(7) Uani 1 1 d .
C13 C -0.2659(5) 0.3598(2) 0.11467(14) 0.0295(7) Uani 1 1 d .
H13 H -0.3980 0.3470 0.0943 0.035 Uiso 1 1 calc R
C17 C 0.6778(5) 0.6647(2) 0.51389(13) 0.0249(7) Uani 1 1 d .
C6 C 0.9754(5) 0.5471(2) 0.30155(13) 0.0245(7) Uani 1 1 d .
H6 H 1.0106 0.5180 0.3380 0.029 Uiso 1 1 calc R
C14 C -0.1157(5) 0.4236(2) 0.09084(13) 0.0286(7) Uani 1 1 d .
H14 H -0.1482 0.4541 0.0547 0.034 Uiso 1 1 calc R
C4 C 1.0752(5) 0.65235(19) 0.22102(13) 0.0259(7) Uani 1 1 d .
H4 H 1.1764 0.6932 0.2028 0.031 Uiso 1 1 calc R
C12 C -0.2212(5) 0.3146(2) 0.16867(14) 0.0286(7) Uani 1 1 d .
H12 H -0.3217 0.2715 0.1851 0.034 Uiso 1 1 calc R
C18 C 0.5256(5) 0.7392(2) 0.51943(12) 0.0248(7) Uani 1 1 d .
H18 H 0.5434 0.7856 0.5490 0.030 Uiso 1 1 calc R
C23 C 0.8610(5) 0.6591(2) 0.55531(14) 0.0305(8) Uani 1 1 d .
C5 C 1.1231(5) 0.6091(2) 0.27542(14) 0.0261(7) Uani 1 1 d .
H5 H 1.2574 0.6221 0.2946 0.031 Uiso 1 1 calc R
C8 C 0.4873(5) 0.4064(2) 0.32054(13) 0.0267(7) Uani 1 1 d .
H8 H 0.3853 0.3639 0.3369 0.032 Uiso 1 1 calc R
C20 C 0.3160(6) 0.6771(2) 0.43601(14) 0.0367(8) Uani 1 1 d .
H20 H 0.1939 0.6816 0.4104 0.044 Uiso 1 1 calc R
C16 C 0.3698(5) 0.5654(2) 0.07528(14) 0.0320(8) Uani 1 1 d .
H16 H 0.4712 0.6087 0.0594 0.038 Uiso 1 1 calc R
C21 C 0.4686(6) 0.6037(2) 0.43013(15) 0.0439(9) Uani 1 1 d .
H21 H 0.4502 0.5586 0.3998 0.053 Uiso 1 1 calc R
C22 C 0.6480(6) 0.5970(2) 0.46885(14) 0.0368(8) Uani 1 1 d .
H22 H 0.7489 0.5472 0.4648 0.044 Uiso 1 1 calc R
C24 C 1.0102(6) 0.6564(2) 0.59017(16) 0.0407(9) Uani 1 1 d .
H24 H 1.1274 0.6542 0.6176 0.049 Uiso 1 1 calc R

loop_
_atom_site_aniso_label
_atom_site_aniso_U_11
_atom_site_aniso_U_22
_atom_site_aniso_U_33
_atom_site_aniso_U_23
_atom_site_aniso_U_13
_atom_site_aniso_U_12
F1 0.0396(11) 0.0445(11) 0.0291(10) 0.0121(9) -0.0027(8) -0.0026(9)
F2 0.0338(11) 0.0407(11) 0.0407(11) 0.0149(9) -0.0014(9) 0.0027(9)
F3 0.0304(11) 0.0428(11) 0.0373(11) 0.0041(9) 0.0039(8) 0.0126(9)
C2 0.0180(16) 0.0248(16) 0.0256(16) -0.0034(13) -0.0018(13) 0.0031(12)
C7 0.0230(16) 0.0225(15) 0.0213(15) -0.0010(13) -0.0016(13) 0.0060(13)
C10 0.0177(16) 0.0212(15) 0.0281(16) -0.0025(12) -0.0011(13) 0.0022(12)
C11 0.0261(17) 0.0226(16) 0.0272(17) 0.0032(13) 0.0012(14) 0.0058(13)
C15 0.0273(18) 0.0260(16) 0.0244(16) 0.0006(13) -0.0031(14) 0.0042(14)
C9 0.0178(16) 0.0235(16) 0.0242(16) -0.0056(12) 0.0039(13) 0.0031(12)
C3 0.0278(17) 0.0233(15) 0.0165(15) 0.0011(12) -0.0006(13) 0.0063(13)
C1 0.0204(16) 0.0205(14) 0.0211(15) -0.0026(12) 0.0056(12) 0.0029(12)
C19 0.0248(17) 0.0278(16) 0.0237(16) 0.0040(13) 0.0059(13) 0.0053(13)
C13 0.0184(16) 0.0360(18) 0.0340(18) -0.0081(15) -0.0034(14) -0.0048(14)
C17 0.0258(17) 0.0267(16) 0.0222(16) 0.0064(13) 0.0030(13) -0.0016(14)
C6 0.0264(17) 0.0235(15) 0.0234(16) 0.0015(12) -0.0050(13) 0.0017(13)
C14 0.0262(18) 0.0340(18) 0.0257(17) -0.0046(14) -0.0027(14) 0.0043(14)
C4 0.0231(17) 0.0204(15) 0.0342(18) -0.0034(13) 0.0057(14) -0.0006(13)
C12 0.0225(17) 0.0268(17) 0.0366(19) -0.0049(14) 0.0058(14) -0.0030(13)
C18 0.0288(17) 0.0282(16) 0.0175(15) 0.0000(13) 0.0033(13) -0.0024(14)
C23 0.0238(18) 0.0372(19) 0.0305(18) 0.0100(15) 0.0060(15) 0.0022(14)
C5 0.0195(17) 0.0268(16) 0.0320(17) -0.0036(13) -0.0019(13) 0.0006(13)
C8 0.0221(17) 0.0281(17) 0.0299(17) 0.0005(14) 0.0019(14) -0.0002(14)
C20 0.040(2) 0.044(2) 0.0264(18) 0.0015(15) -0.0065(15) -0.0023(16)
C16 0.0227(18) 0.0366(19) 0.0368(19) 0.0093(15) 0.0010(14) -0.0025(15)
C21 0.065(3) 0.0360(19) 0.0300(19) -0.0158(15) -0.0076(18) 0.0040(18)
C22 0.047(2) 0.0322(18) 0.0314(18) -0.0028(15) 0.0039(16) 0.0109(16)
C24 0.027(2) 0.046(2) 0.049(2) 0.0181(18) -0.0008(17) -0.0040(16)

loop_
_atom_type_symbol
_atom_type_description
_atom_type_scat_dispersion_real
_atom_type_scat_dispersion_imag
_atom_type_scat_source
F F 0.0171 0.0103 'International Tables Vol C Tables 4.2.6.8 and 6.1.1.4'
H H 0.0000 0.0000 'International Tables Vol C Tables 4.2.6.8 and 6.1.1.4'
C C 0.0033 0.0016 'International Tables Vol C Tables 4.2.6.8 and 6.1.1.4'

loop_
_geom_angle_atom_site_label_1
_geom_angle_atom_site_label_2
_geom_angle_atom_site_label_3
_geom_angle
C3 C2 C1 118.4(3)
C3 C2 H2 120.8
C1 C2 H2 120.8
C8 C7 C1 178.7(3)
C11 C10 C9 118.5(3)
C11 C10 H10 120.8
C9 C10 H10 120.8
F2 C11 C10 118.5(3)
F2 C11 C12 118.4(3)
C10 C11 C12 123.0(3)
C16 C15 C9 179.7(4)
C10 C9 C14 119.2(3)
C10 C9 C15 120.1(3)
C14 C9 C15 120.7(3)
F1 C3 C2 118.8(3)
F1 C3 C4 118.3(3)
C2 C3 C4 122.9(3)
C2 C1 C6 120.0(3)
C2 C1 C7 119.5(3)
C6 C1 C7 120.5(3)
C18 C19 C20 123.6(3)
C18 C19 F3 118.4(3)
C20 C19 F3 118.0(3)
C14 C13 C12 120.4(3)
C14 C13 H13 119.8
C12 C13 H13 119.8
C22 C17 C18 119.4(3)
C22 C17 C23 121.4(3)
C18 C17 C23 119.2(3)
C5 C6 C1 119.9(3)
C5 C6 H6 120.0
C1 C6 H6 120.0
C13 C14 C9 120.8(3)
C13 C14 H14 119.6
C9 C14 H14 119.6
C5 C4 C3 117.8(3)
C5 C4 H4 121.1
C3 C4 H4 121.1
C11 C12 C13 118.1(3)
C11 C12 H12 121.0
C13 C12 H12 121.0
C19 C18 C17 118.4(3)
C19 C18 H18 120.8
C17 C18 H18 120.8
C24 C23 C17 178.4(4)
C6 C5 C4 121.0(3)
C6 C5 H5 119.5
C4 C5 H5 119.5
C7 C8 H8 180.0
C19 C20 C21 117.9(3)
C19 C20 H20 121.0
C21 C20 H20 121.0
C15 C16 H16 180.0
C22 C21 C20 120.6(3)
C22 C21 H21 119.7
C20 C21 H21 119.7
C21 C22 C17 120.1(3)
C21 C22 H22 120.0
C17 C22 H22 120.0
C23 C24 H24 180.0

loop_
_geom_bond_atom_site_label_1
_geom_bond_atom_site_label_2
_geom_bond_distance
F1 C3 1.346(3)
F2 C11 1.364(3)
F3 C19 1.365(3)
C2 C3 1.367(4)
C2 C1 1.390(4)
C2 H2 0.9300
C7 C8 1.188(4)
C7 C1 1.448(4)
C10 C11 1.375(4)
C10 C9 1.392(4)
C10 H10 0.9300
C11 C12 1.378(4)
C15 C16 1.184(4)
C15 C9 1.444(4)
C9 C14 1.394(4)
C3 C4 1.388(4)
C1 C6 1.395(4)
C19 C18 1.360(4)
C19 C20 1.364(4)
C13 C14 1.379(4)
C13 C12 1.383(4)
C13 H13 0.9300
C17 C22 1.390(4)
C17 C18 1.393(4)
C17 C23 1.435(4)
C6 C5 1.373(4)
C6 H6 0.9300
C14 H14 0.9300
C4 C5 1.382(4)
C4 H4 0.9300
C12 H12 0.9300
C18 H18 0.9300
C23 C24 1.183(4)
C5 H5 0.9300
C8 H8 0.9300
C20 C21 1.384(5)
C20 H20 0.9300
C16 H16 0.9300
C21 C22 1.380(5)
C21 H21 0.9300
C22 H22 0.9300
C24 H24 0.9300

loop_
_geom_torsion_atom_site_label_1
_geom_torsion_atom_site_label_2
_geom_torsion_atom_site_label_3
_geom_torsion_atom_site_label_4
_geom_torsion
C9 C10 C11 F2 -177.8(2)
C9 C10 C11 C12 1.3(4)
C11 C10 C9 C14 -0.7(4)
C11 C10 C9 C15 178.6(3)
C1 C2 C3 F1 179.9(2)
C1 C2 C3 C4 0.5(4)
C3 C2 C1 C6 0.3(4)
C3 C2 C1 C7 -178.3(2)
C2 C1 C6 C5 -0.3(4)
C7 C1 C6 C5 178.3(3)
C12 C13 C14 C9 0.7(4)
C10 C9 C14 C13 -0.2(4)
C15 C9 C14 C13 -179.5(3)
F1 C3 C4 C5 179.3(2)
C2 C3 C4 C5 -1.4(4)
F2 C11 C12 C13 178.3(2)
C10 C11 C12 C13 -0.8(4)
C14 C13 C12 C11 -0.2(4)
C20 C19 C18 C17 -0.6(4)
F3 C19 C18 C17 179.9(2)
C22 C17 C18 C19 0.7(4)
C23 C17 C18 C19 -178.7(3)
C1 C6 C5 C4 -0.7(4)
C3 C4 C5 C6 1.4(4)
C18 C19 C20 C21 -0.1(5)
F3 C19 C20 C21 179.4(3)
C19 C20 C21 C22 0.7(5)
C20 C21 C22 C17 -0.6(5)
C18 C17 C22 C21 -0.1(4)
C23 C17 C22 C21 179.2(3)
